data_8105138
loop_
_publ_author_name
'Chen, Xiao F.'
'Li, Peng'
'Xu, Juan'
'Wang, Hui P.'
'Ning, Li F.'

_publ_section_title
;
 The crystal structure of 6-methyl-3,20-dioxo-19-norpregna-4,6-dien-17-yl
 acetate--2,4-dihydroxybenzoic acid (1/1), C30H36O8
;
_journal_issue 2
_journal_name_full 'Zeitschrift f\"ur Kristallographie - New Crystal Structures'
_journal_page_first 453
_journal_page_last 455
_journal_paper_doi 10.1515/ncrs-2019-0758
_journal_volume 235
_journal_year 2020
_chemical_absolute_configuration unk
_chemical_formula_moiety 'C23 H30 O4, C7 H6 O4'
_chemical_formula_sum 'C30 H36 O8'
_chemical_formula_weight 524.59
_space_group_crystal_system monoclinic
_space_group_IT_number 4
_space_group_name_Hall 'P 2yb'
_space_group_name_H-M_alt 'P 1 21 1'
_atom_sites_solution_hydrogens mixed
_atom_sites_solution_primary dual
_cell_angle_alpha 90
_cell_angle_beta 112.74(3)
_cell_angle_gamma 90
_cell_formula_units_Z 2
_cell_length_a 10.899(2)
_cell_length_b 11.002(2)
_cell_length_c 11.847(2)
_cell_measurement_reflns_used 4463
_cell_measurement_temperature 163(2)
_cell_measurement_theta_max 27.4739
_cell_measurement_theta_min 1.8510
_cell_volume 1310.2(5)
_computing_molecular_graphics 'Olex2 (Dolomanov et al., 2009)'
_computing_publication_material 'Olex2 (Dolomanov et al., 2009)'
_computing_structure_refinement 'ShelXL (Sheldrick, 2015)'
_computing_structure_solution 'ShelXT (Sheldrick, 2015)'
_diffrn_ambient_temperature 163.15
_diffrn_measured_fraction_theta_full 0.994
_diffrn_measured_fraction_theta_max 0.993
_diffrn_measurement_device_type 'AFC10\SATURN 724++'
_diffrn_measurement_method 'phi and omega scans'
_diffrn_radiation_monochromator graphite
_diffrn_radiation_type MoK\a
_diffrn_radiation_wavelength 0.71073
_diffrn_reflns_av_R_equivalents 0.0396
_diffrn_reflns_av_unetI/netI 0.0541
_diffrn_reflns_Laue_measured_fraction_full 0.994
_diffrn_reflns_Laue_measured_fraction_max 0.993
_diffrn_reflns_limit_h_max 14
_diffrn_reflns_limit_h_min -13
_diffrn_reflns_limit_k_max 14
_diffrn_reflns_limit_k_min -14
_diffrn_reflns_limit_l_max 15
_diffrn_reflns_limit_l_min -15
_diffrn_reflns_number 9793
_diffrn_reflns_point_group_measured_fraction_full 0.940
_diffrn_reflns_point_group_measured_fraction_max 0.914
_diffrn_reflns_theta_full 25.242
_diffrn_reflns_theta_max 27.484
_diffrn_reflns_theta_min 3.241
_exptl_absorpt_coefficient_mu 0.096
_exptl_absorpt_correction_T_max 1.0000
_exptl_absorpt_correction_T_min 0.7989
_exptl_absorpt_correction_type multi-scan
_exptl_absorpt_process_details 'CrystalClear (Rigaku Inc., 2008)'
_exptl_crystal_colour colorless
_exptl_crystal_density_diffrn 1.330
_exptl_crystal_description block
_exptl_crystal_F_000 560
_exptl_crystal_size_max 0.21
_exptl_crystal_size_mid 0.15
_exptl_crystal_size_min 0.14
_refine_diff_density_max 0.172
_refine_diff_density_min -0.201
_refine_diff_density_rms 0.045
_refine_ls_abs_structure_details
;
 Flack x determined using 1786 quotients [(I+)-(I-)]/[(I+)+(I-)]
 (Parsons, Flack and Wagner, Acta Cryst. B69 (2013) 249-259).
;
_refine_ls_abs_structure_Flack 0.2(7)
_refine_ls_extinction_coef .
_refine_ls_extinction_method none
_refine_ls_goodness_of_fit_ref 1.052
_refine_ls_hydrogen_treatment constr
_refine_ls_matrix_type full
_refine_ls_number_parameters 347
_refine_ls_number_reflns 5485
_refine_ls_number_restraints 1
_refine_ls_restrained_S_all 1.052
_refine_ls_R_factor_all 0.0546
_refine_ls_R_factor_gt 0.0504
_refine_ls_shift/su_max 0.000
_refine_ls_shift/su_mean 0.000
_refine_ls_structure_factor_coef Fsqd
_refine_ls_weighting_details 'w=1/[\s^2^(Fo^2^)+(0.0443P)^2^+0.3744P] where P=(Fo^2^+2Fc^2^)/3'
_refine_ls_weighting_scheme calc
_refine_ls_wR_factor_gt 0.1117
_refine_ls_wR_factor_ref 0.1161
_reflns_Friedel_coverage 0.749
_reflns_Friedel_fraction_full 0.880
_reflns_Friedel_fraction_max 0.827
_reflns_number_gt 5077
_reflns_number_total 5485
_reflns_threshold_expression 'I > 2\s(I)'
_cod_data_source_file suppl_ncrs-2019-0758_suppl.cif
_cod_data_source_block bww19291
_cod_original_cell_volume 1310.3(5)
_cod_database_code 8105138
_shelx_space_group_comment
;
The symmetry employed for this shelxl refinement is uniquely defined
by the following loop, which should always be used as a source of
symmetry information in preference to the above space-group names.
They are only intended as comments.
;
_shelx_estimated_absorpt_t_max 0.987
_shelx_estimated_absorpt_t_min 0.980
_olex2_refinement_description
;
1. Fixed Uiso
 At 1.2 times of:
  All C(H) groups, All C(H,H) groups, All O(H) groups
 At 1.5 times of:
  All C(H,H,H) groups
2.a Riding coordinates:
 O5(H5), O6(H6A), O8(H8)
2.b Ternary CH refined with riding coordinates:
 C4(H4), C10(H10), C11(H11), C15(H15)
2.c Secondary CH2 refined with riding coordinates:
 C2(H2A,H2B), C3(H3A,H3B), C12(H12A,H12B), C13(H13A,H13B), C18(H18A,H18B),
 C19(H19A,H19B)
2.d Aromatic/amide H refined with riding coordinates:
 C6(H6), C9(H9), C25(H25), C28(H28), C29(H29)
2.e Idealised Me refined as rotating group:
 C8(H8A,H8B,H8C), C16(H16A,H16B,H16C), C21(H21A,H21B,H21C), C23(H23A,H23B,H23C)
;
_olex2_submission_special_instructions 'No special instructions were received'

loop_
_space_group_symop_operation_xyz
'x, y, z'
'-x, y+1/2, -z'

loop_
_atom_site_label
_atom_site_type_symbol
_atom_site_fract_x
_atom_site_fract_y
_atom_site_fract_z
_atom_site_U_iso_or_equiv
_atom_site_adp_type
_atom_site_occupancy
_atom_site_site_symmetry_order
_atom_site_calc_flag
_atom_site_refinement_flags_posn
_atom_site_refinement_flags_adp
_atom_site_refinement_flags_occupancy
_atom_site_disorder_assembly
_atom_site_disorder_group
O1 O 0.4456(2) 0.5857(3) 0.6440(2) 0.0354(6) Uani 1 1 d . . . . .
O2 O -0.2240(2) 0.6554(2) -0.4182(2) 0.0402(6) Uani 1 1 d . . . . .
O3 O 0.0237(2) 0.4474(2) -0.25088(18) 0.0244(5) Uani 1 1 d . . . . .
O4 O -0.0277(2) 0.4449(3) -0.4532(2) 0.0369(6) Uani 1 1 d . . . . .
C1 C 0.3731(3) 0.5896(3) 0.5338(3) 0.0277(7) Uani 1 1 d . . . . .
C2 C 0.2291(3) 0.5548(4) 0.4893(3) 0.0367(9) Uani 1 1 d . . . . .
H2A H 0.176882 0.625486 0.497534 0.044 Uiso 1 1 calc R . . . .
H2B H 0.218332 0.488517 0.541259 0.044 Uiso 1 1 calc R . . . .
C3 C 0.1746(3) 0.5131(4) 0.3561(3) 0.0337(8) Uani 1 1 d . . . . .
H3A H 0.217570 0.435636 0.349594 0.040 Uiso 1 1 calc R . . . .
H3B H 0.077711 0.498419 0.328226 0.040 Uiso 1 1 calc R . . . .
C4 C 0.1998(3) 0.6077(3) 0.2742(3) 0.0240(6) Uani 1 1 d . . . . .
H4 H 0.150112 0.682674 0.278892 0.029 Uiso 1 1 calc R . . . .
C5 C 0.3468(3) 0.6411(3) 0.3232(3) 0.0235(6) Uani 1 1 d . . . . .
C6 C 0.4238(3) 0.6308(3) 0.4444(3) 0.0264(7) Uani 1 1 d . . . . .
H6 H 0.515331 0.651658 0.471514 0.032 Uiso 1 1 calc R . . . .
C7 C 0.4022(3) 0.6894(3) 0.2371(3) 0.0236(6) Uani 1 1 d . . . . .
C8 C 0.5464(3) 0.7252(4) 0.2849(3) 0.0319(8) Uani 1 1 d . . . . .
H8A H 0.560884 0.795387 0.339476 0.048 Uiso 1 1 calc GR . . . .
H8B H 0.571165 0.746505 0.216208 0.048 Uiso 1 1 calc GR . . . .
H8C H 0.601253 0.656992 0.330272 0.048 Uiso 1 1 calc GR . . . .
C9 C 0.3233(3) 0.7047(3) 0.1185(3) 0.0243(7) Uani 1 1 d . . . . .
H9 H 0.361669 0.738533 0.066017 0.029 Uiso 1 1 calc R . . . .
C10 C 0.1780(3) 0.6715(3) 0.0636(3) 0.0209(6) Uani 1 1 d . . . . .
H10 H 0.125489 0.744869 0.067277 0.025 Uiso 1 1 calc R . . . .
C11 C 0.1485(3) 0.5702(3) 0.1384(3) 0.0213(6) Uani 1 1 d . . . . .
H11 H 0.198568 0.496019 0.132167 0.026 Uiso 1 1 calc R . . . .
C12 C -0.0002(3) 0.5394(3) 0.0844(3) 0.0242(6) Uani 1 1 d . . . . .
H12A H -0.051256 0.610792 0.092926 0.029 Uiso 1 1 calc R . . . .
H12B H -0.017041 0.471597 0.131467 0.029 Uiso 1 1 calc R . . . .
C13 C -0.0498(3) 0.5032(3) -0.0517(3) 0.0241(6) Uani 1 1 d . . . . .
H13A H -0.006075 0.426671 -0.059663 0.029 Uiso 1 1 calc R . . . .
H13B H -0.146956 0.488679 -0.083619 0.029 Uiso 1 1 calc R . . . .
C14 C -0.0196(3) 0.6027(3) -0.1271(3) 0.0209(6) Uani 1 1 d . . . . .
C15 C 0.1310(3) 0.6312(3) -0.0696(3) 0.0209(6) Uani 1 1 d . . . . .
H15 H 0.178171 0.553317 -0.069796 0.025 Uiso 1 1 calc R . . . .
C16 C -0.1083(3) 0.7139(3) -0.1358(3) 0.0276(7) Uani 1 1 d . . . . .
H16A H -0.087658 0.747150 -0.053700 0.041 Uiso 1 1 calc GR . . . .
H16B H -0.202020 0.689434 -0.171555 0.041 Uiso 1 1 calc GR . . . .
H16C H -0.091843 0.776016 -0.187533 0.041 Uiso 1 1 calc GR . . . .
C17 C -0.0332(3) 0.5697(3) -0.2601(3) 0.0236(6) Uani 1 1 d . . . . .
C18 C 0.0562(3) 0.6640(3) -0.2876(3) 0.0296(7) Uani 1 1 d . . . . .
H18A H 0.001432 0.730654 -0.338593 0.036 Uiso 1 1 calc R . . . .
H18B H 0.106018 0.625312 -0.332367 0.036 Uiso 1 1 calc R . . . .
C19 C 0.1537(3) 0.7143(3) -0.1631(3) 0.0241(6) Uani 1 1 d . . . . .
H19A H 0.246903 0.709201 -0.156707 0.029 Uiso 1 1 calc R . . . .
H19B H 0.132825 0.799824 -0.151775 0.029 Uiso 1 1 calc R . . . .
C20 C -0.1781(3) 0.5679(3) -0.3531(3) 0.0286(7) Uani 1 1 d . . . . .
C21 C -0.2632(3) 0.4599(3) -0.3544(3) 0.0320(7) Uani 1 1 d . . . . .
H21A H -0.289489 0.417979 -0.433197 0.048 Uiso 1 1 calc GR . . . .
H21B H -0.342846 0.487299 -0.342386 0.048 Uiso 1 1 calc GR . . . .
H21C H -0.212624 0.404046 -0.288283 0.048 Uiso 1 1 calc GR . . . .
C22 C 0.0247(3) 0.3969(3) -0.3536(3) 0.0275(7) Uani 1 1 d . . . . .
C23 C 0.0966(4) 0.2788(3) -0.3312(3) 0.0345(8) Uani 1 1 d . . . . .
H23A H 0.076413 0.232430 -0.269858 0.052 Uiso 1 1 calc GR . . . .
H23B H 0.192597 0.293731 -0.301261 0.052 Uiso 1 1 calc GR . . . .
H23C H 0.068195 0.232451 -0.407679 0.052 Uiso 1 1 calc GR . . . .
O5 O 0.3391(2) 0.4879(2) -0.20717(19) 0.0322(6) Uani 1 1 d . . . . .
H5 H 0.388389 0.516799 -0.240177 0.039 Uiso 1 1 d R . . . .
O6 O 0.4346(2) 0.3103(2) 0.1775(2) 0.0381(6) Uani 1 1 d . . . . .
H6A H 0.503016 0.299967 0.241376 0.046 Uiso 1 1 d R . . . .
O7 O 0.6691(3) 0.3531(2) 0.3512(2) 0.0397(6) Uani 1 1 d . . . . .
O8 O 0.8101(2) 0.4767(3) 0.3105(2) 0.0396(6) Uani 1 1 d . . . . .
H8 H 0.846108 0.450995 0.382678 0.047 Uiso 1 1 d R . . . .
C24 C 0.4277(3) 0.4736(3) -0.0902(3) 0.0268(7) Uani 1 1 d . . . . .
C25 C 0.3915(3) 0.3989(3) -0.0141(3) 0.0280(7) Uani 1 1 d . . . . .
H25 H 0.307850 0.358704 -0.044842 0.034 Uiso 1 1 calc R . . . .
C26 C 0.4774(3) 0.3826(3) 0.1075(3) 0.0263(7) Uani 1 1 d . . . . .
C27 C 0.6024(3) 0.4398(3) 0.1527(3) 0.0270(7) Uani 1 1 d . . . . .
C28 C 0.6361(3) 0.5136(3) 0.0727(3) 0.0313(7) Uani 1 1 d . . . . .
H28 H 0.720406 0.552572 0.102324 0.038 Uiso 1 1 calc R . . . .
C29 C 0.5517(3) 0.5318(3) -0.0470(3) 0.0317(7) Uani 1 1 d . . . . .
H29 H 0.576844 0.582602 -0.099326 0.038 Uiso 1 1 calc R . . . .
C30 C 0.6934(3) 0.4187(3) 0.2786(3) 0.0316(8) Uani 1 1 d . . . . .

loop_
_atom_site_aniso_label
_atom_site_aniso_U_11
_atom_site_aniso_U_22
_atom_site_aniso_U_33
_atom_site_aniso_U_23
_atom_site_aniso_U_13
_atom_site_aniso_U_12
O1 0.0323(12) 0.0508(16) 0.0199(11) 0.0027(10) 0.0065(9) 0.0013(12)
O2 0.0320(13) 0.0445(16) 0.0331(13) 0.0120(12) 0.0007(10) 0.0036(12)
O3 0.0235(10) 0.0268(11) 0.0208(10) -0.0018(9) 0.0060(8) 0.0047(9)
O4 0.0319(12) 0.0534(17) 0.0204(11) -0.0027(11) 0.0046(9) -0.0008(12)
C1 0.0279(15) 0.0318(18) 0.0213(14) 0.0001(13) 0.0073(12) 0.0025(14)
C2 0.0312(18) 0.060(3) 0.0200(15) 0.0005(16) 0.0109(14) -0.0068(18)
C3 0.0321(17) 0.048(2) 0.0208(15) 0.0007(14) 0.0103(13) -0.0134(16)
C4 0.0210(14) 0.0320(18) 0.0193(14) -0.0012(12) 0.0084(11) -0.0008(13)
C5 0.0222(14) 0.0255(16) 0.0228(14) -0.0003(12) 0.0086(11) 0.0012(13)
C6 0.0215(14) 0.0349(18) 0.0213(14) 0.0003(13) 0.0065(12) -0.0007(14)
C7 0.0204(14) 0.0271(17) 0.0226(15) -0.0007(12) 0.0076(12) -0.0022(13)
C8 0.0252(16) 0.044(2) 0.0262(16) 0.0009(14) 0.0091(13) -0.0099(15)
C9 0.0236(15) 0.0282(17) 0.0206(14) 0.0009(12) 0.0081(12) -0.0044(13)
C10 0.0212(14) 0.0218(15) 0.0195(14) 0.0011(11) 0.0079(11) -0.0001(13)
C11 0.0213(14) 0.0245(15) 0.0184(13) 0.0012(11) 0.0079(11) -0.0009(12)
C12 0.0220(14) 0.0306(17) 0.0190(14) -0.0009(12) 0.0068(12) -0.0056(13)
C13 0.0227(14) 0.0262(16) 0.0228(14) 0.0000(12) 0.0082(12) -0.0036(13)
C14 0.0196(13) 0.0236(15) 0.0186(13) 0.0022(11) 0.0064(11) 0.0003(12)
C15 0.0184(13) 0.0227(15) 0.0199(14) 0.0005(11) 0.0055(11) -0.0004(12)
C16 0.0255(16) 0.0262(16) 0.0288(17) 0.0010(13) 0.0080(13) 0.0043(14)
C17 0.0209(14) 0.0278(17) 0.0197(14) 0.0022(12) 0.0050(11) 0.0013(13)
C18 0.0298(16) 0.0356(19) 0.0215(15) 0.0023(13) 0.0078(13) -0.0025(15)
C19 0.0222(15) 0.0258(16) 0.0244(15) 0.0035(12) 0.0091(12) -0.0013(13)
C20 0.0270(16) 0.0342(19) 0.0212(15) -0.0021(13) 0.0056(12) 0.0011(15)
C21 0.0229(15) 0.038(2) 0.0297(16) -0.0031(15) 0.0039(12) -0.0022(15)
C22 0.0195(14) 0.0387(19) 0.0234(15) -0.0065(13) 0.0072(12) -0.0025(14)
C23 0.0315(18) 0.036(2) 0.0365(19) -0.0090(15) 0.0137(15) -0.0004(16)
O5 0.0281(11) 0.0448(15) 0.0205(11) 0.0025(10) 0.0060(9) 0.0016(11)
O6 0.0371(14) 0.0478(16) 0.0268(12) 0.0079(11) 0.0096(10) -0.0089(12)
O7 0.0448(15) 0.0455(16) 0.0240(12) 0.0052(11) 0.0082(11) -0.0076(13)
O8 0.0336(13) 0.0513(17) 0.0244(11) 0.0026(11) 0.0008(10) -0.0096(12)
C24 0.0249(15) 0.0341(18) 0.0193(14) -0.0004(13) 0.0061(12) 0.0053(14)
C25 0.0232(14) 0.0335(18) 0.0259(15) -0.0014(13) 0.0081(12) 0.0009(14)
C26 0.0277(15) 0.0286(17) 0.0229(15) -0.0014(12) 0.0101(13) -0.0001(14)
C27 0.0261(15) 0.0296(17) 0.0226(14) -0.0002(13) 0.0064(12) -0.0004(14)
C28 0.0250(15) 0.038(2) 0.0290(17) 0.0008(14) 0.0079(13) -0.0029(15)
C29 0.0317(17) 0.0368(19) 0.0265(16) 0.0055(14) 0.0111(14) -0.0027(16)
C30 0.0304(16) 0.036(2) 0.0252(16) -0.0015(14) 0.0071(13) -0.0003(15)

loop_
_atom_type_symbol
_atom_type_description
_atom_type_scat_dispersion_real
_atom_type_scat_dispersion_imag
_atom_type_scat_source
C C 0.0033 0.0016 'International Tables Vol C Tables 4.2.6.8 and 6.1.1.4'
H H 0.0000 0.0000 'International Tables Vol C Tables 4.2.6.8 and 6.1.1.4'
O O 0.0106 0.0060 'International Tables Vol C Tables 4.2.6.8 and 6.1.1.4'

loop_
_geom_angle_atom_site_label_1
_geom_angle_atom_site_label_2
_geom_angle_atom_site_label_3
_geom_angle
_geom_angle_site_symmetry_1
_geom_angle_site_symmetry_3
C22 O3 C17 117.6(2) . .
O1 C1 C2 121.1(3) . .
O1 C1 C6 121.0(3) . .
C6 C1 C2 117.9(3) . .
C1 C2 H2A 109.2 . .
C1 C2 H2B 109.2 . .
C1 C2 C3 112.1(3) . .
H2A C2 H2B 107.9 . .
C3 C2 H2A 109.2 . .
C3 C2 H2B 109.2 . .
C2 C3 H3A 109.4 . .
C2 C3 H3B 109.4 . .
H3A C3 H3B 108.0 . .
C4 C3 C2 111.1(3) . .
C4 C3 H3A 109.4 . .
C4 C3 H3B 109.4 . .
C3 C4 H4 107.1 . .
C3 C4 C5 110.2(3) . .
C3 C4 C11 113.6(3) . .
C5 C4 H4 107.1 . .
C5 C4 C11 111.5(2) . .
C11 C4 H4 107.1 . .
C6 C5 C4 120.8(3) . .
C6 C5 C7 120.8(3) . .
C7 C5 C4 118.4(3) . .
C1 C6 H6 118.5 . .
C5 C6 C1 123.1(3) . .
C5 C6 H6 118.5 . .
C5 C7 C8 118.9(3) . .
C9 C7 C5 120.1(3) . .
C9 C7 C8 120.9(3) . .
C7 C8 H8A 109.5 . .
C7 C8 H8B 109.5 . .
C7 C8 H8C 109.5 . .
H8A C8 H8B 109.5 . .
H8A C8 H8C 109.5 . .
H8B C8 H8C 109.5 . .
C7 C9 H9 117.9 . .
C7 C9 C10 124.2(3) . .
C10 C9 H9 117.9 . .
C9 C10 H10 108.1 . .
C9 C10 C11 110.3(2) . .
C9 C10 C15 113.2(2) . .
C11 C10 H10 108.1 . .
C15 C10 H10 108.1 . .
C15 C10 C11 109.0(2) . .
C4 C11 H11 107.9 . .
C10 C11 C4 109.6(3) . .
C10 C11 H11 107.9 . .
C12 C11 C4 113.2(2) . .
C12 C11 C10 110.1(2) . .
C12 C11 H11 107.9 . .
C11 C12 H12A 109.1 . .
C11 C12 H12B 109.1 . .
C11 C12 C13 112.4(2) . .
H12A C12 H12B 107.9 . .
C13 C12 H12A 109.1 . .
C13 C12 H12B 109.1 . .
C12 C13 H13A 109.4 . .
C12 C13 H13B 109.4 . .
H13A C13 H13B 108.0 . .
C14 C13 C12 111.1(3) . .
C14 C13 H13A 109.4 . .
C14 C13 H13B 109.4 . .
C13 C14 C15 108.7(2) . .
C13 C14 C16 109.7(2) . .
C13 C14 C17 117.7(3) . .
C15 C14 C17 99.3(2) . .
C16 C14 C15 113.6(3) . .
C16 C14 C17 107.7(2) . .
C10 C15 C14 112.9(2) . .
C10 C15 H15 106.5 . .
C10 C15 C19 119.5(3) . .
C14 C15 H15 106.5 . .
C19 C15 C14 104.1(2) . .
C19 C15 H15 106.5 . .
C14 C16 H16A 109.5 . .
C14 C16 H16B 109.5 . .
C14 C16 H16C 109.5 . .
H16A C16 H16B 109.5 . .
H16A C16 H16C 109.5 . .
H16B C16 H16C 109.5 . .
O3 C17 C14 105.3(2) . .
O3 C17 C18 110.4(2) . .
O3 C17 C20 109.2(2) . .
C18 C17 C14 103.6(2) . .
C20 C17 C14 113.3(3) . .
C20 C17 C18 114.6(3) . .
C17 C18 H18A 110.3 . .
C17 C18 H18B 110.3 . .
C17 C18 C19 107.3(2) . .
H18A C18 H18B 108.5 . .
C19 C18 H18A 110.3 . .
C19 C18 H18B 110.3 . .
C15 C19 C18 103.5(2) . .
C15 C19 H19A 111.1 . .
C15 C19 H19B 111.1 . .
C18 C19 H19A 111.1 . .
C18 C19 H19B 111.1 . .
H19A C19 H19B 109.0 . .
O2 C20 C17 120.1(3) . .
O2 C20 C21 121.3(3) . .
C21 C20 C17 118.4(3) . .
C20 C21 H21A 109.5 . .
C20 C21 H21B 109.5 . .
C20 C21 H21C 109.5 . .
H21A C21 H21B 109.5 . .
H21A C21 H21C 109.5 . .
H21B C21 H21C 109.5 . .
O3 C22 C23 112.9(3) . .
O4 C22 O3 122.3(3) . .
O4 C22 C23 124.8(3) . .
C22 C23 H23A 109.5 . .
C22 C23 H23B 109.5 . .
C22 C23 H23C 109.5 . .
H23A C23 H23B 109.5 . .
H23A C23 H23C 109.5 . .
H23B C23 H23C 109.5 . .
C24 O5 H5 100.9 . .
C26 O6 H6A 103.6 . .
C30 O8 H8 98.4 . .
O5 C24 C25 117.7(3) . .
O5 C24 C29 121.6(3) . .
C25 C24 C29 120.7(3) . .
C24 C25 H25 119.9 . .
C24 C25 C26 120.2(3) . .
C26 C25 H25 119.9 . .
O6 C26 C25 117.1(3) . .
O6 C26 C27 122.8(3) . .
C25 C26 C27 120.1(3) . .
C26 C27 C30 119.7(3) . .
C28 C27 C26 118.1(3) . .
C28 C27 C30 122.2(3) . .
C27 C28 H28 118.8 . .
C29 C28 C27 122.5(3) . .
C29 C28 H28 118.8 . .
C24 C29 H29 120.8 . .
C28 C29 C24 118.4(3) . .
C28 C29 H29 120.8 . .
O7 C30 O8 121.3(3) . .
O7 C30 C27 124.5(3) . .
O8 C30 C27 114.2(3) . .

loop_
_geom_bond_atom_site_label_1
_geom_bond_atom_site_label_2
_geom_bond_distance
_geom_bond_site_symmetry_2
O1 C1 1.238(4) .
O2 C20 1.214(4) .
O3 C17 1.468(4) .
O3 C22 1.341(4) .
O4 C22 1.216(4) .
C1 C2 1.500(5) .
C1 C6 1.445(4) .
C2 H2A 0.9900 .
C2 H2B 0.9900 .
C2 C3 1.527(5) .
C3 H3A 0.9900 .
C3 H3B 0.9900 .
C3 C4 1.519(5) .
C4 H4 1.0000 .
C4 C5 1.523(4) .
C4 C11 1.541(4) .
C5 C6 1.359(4) .
C5 C7 1.470(4) .
C6 H6 0.9500 .
C7 C8 1.503(4) .
C7 C9 1.344(4) .
C8 H8A 0.9800 .
C8 H8B 0.9800 .
C8 H8C 0.9800 .
C9 H9 0.9500 .
C9 C10 1.505(4) .
C10 H10 1.0000 .
C10 C11 1.534(4) .
C10 C15 1.525(4) .
C11 H11 1.0000 .
C11 C12 1.533(4) .
C12 H12A 0.9900 .
C12 H12B 0.9900 .
C12 C13 1.542(4) .
C13 H13A 0.9900 .
C13 H13B 0.9900 .
C13 C14 1.528(4) .
C14 C15 1.547(4) .
C14 C16 1.539(4) .
C14 C17 1.567(4) .
C15 H15 1.0000 .
C15 C19 1.528(4) .
C16 H16A 0.9800 .
C16 H16B 0.9800 .
C16 H16C 0.9800 .
C17 C18 1.542(5) .
C17 C20 1.537(4) .
C18 H18A 0.9900 .
C18 H18B 0.9900 .
C18 C19 1.549(4) .
C19 H19A 0.9900 .
C19 H19B 0.9900 .
C20 C21 1.504(5) .
C21 H21A 0.9800 .
C21 H21B 0.9800 .
C21 H21C 0.9800 .
C22 C23 1.487(5) .
C23 H23A 0.9800 .
C23 H23B 0.9800 .
C23 H23C 0.9800 .
O5 H5 0.8400 .
O5 C24 1.358(3) .
O6 H6A 0.8399 .
O6 C26 1.354(4) .
O7 C30 1.229(4) .
O8 H8 0.8399 .
O8 C30 1.340(4) .
C24 C25 1.385(5) .
C24 C29 1.402(5) .
C25 H25 0.9500 .
C25 C26 1.393(4) .
C26 C27 1.406(4) .
C27 C28 1.400(5) .
C27 C30 1.456(4) .
C28 H28 0.9500 .
C28 C29 1.375(4) .
C29 H29 0.9500 .

loop_
_geom_torsion_atom_site_label_1
_geom_torsion_atom_site_label_2
_geom_torsion_atom_site_label_3
_geom_torsion_atom_site_label_4
_geom_torsion
_geom_torsion_site_symmetry_1
_geom_torsion_site_symmetry_2
_geom_torsion_site_symmetry_3
_geom_torsion_site_symmetry_4
O1 C1 C2 C3 -155.2(3) . . . .
O1 C1 C6 C5 -177.4(3) . . . .
O3 C17 C18 C19 -92.4(3) . . . .
O3 C17 C20 O2 -144.8(3) . . . .
O3 C17 C20 C21 39.7(4) . . . .
C1 C2 C3 C4 -53.9(4) . . . .
C2 C1 C6 C5 1.0(5) . . . .
C2 C3 C4 C5 53.3(4) . . . .
C2 C3 C4 C11 179.3(3) . . . .
C3 C4 C5 C6 -27.0(4) . . . .
C3 C4 C5 C7 155.4(3) . . . .
C3 C4 C11 C10 179.7(3) . . . .
C3 C4 C11 C12 56.4(4) . . . .
C4 C5 C6 C1 -0.6(5) . . . .
C4 C5 C7 C8 178.7(3) . . . .
C4 C5 C7 C9 0.8(5) . . . .
C4 C11 C12 C13 179.5(3) . . . .
C5 C4 C11 C10 -55.0(3) . . . .
C5 C4 C11 C12 -178.3(3) . . . .
C5 C7 C9 C10 -2.0(5) . . . .
C6 C1 C2 C3 26.4(5) . . . .
C6 C5 C7 C8 1.1(5) . . . .
C6 C5 C7 C9 -176.7(3) . . . .
C7 C5 C6 C1 176.9(3) . . . .
C7 C9 C10 C11 -26.0(4) . . . .
C7 C9 C10 C15 -148.4(3) . . . .
C8 C7 C9 C10 -179.8(3) . . . .
C9 C10 C11 C4 53.2(3) . . . .
C9 C10 C11 C12 178.3(2) . . . .
C9 C10 C15 C14 -177.5(2) . . . .
C9 C10 C15 C19 -54.5(4) . . . .
C10 C11 C12 C13 56.5(3) . . . .
C10 C15 C19 C18 -162.5(3) . . . .
C11 C4 C5 C6 -154.2(3) . . . .
C11 C4 C5 C7 28.3(4) . . . .
C11 C10 C15 C14 59.4(3) . . . .
C11 C10 C15 C19 -177.7(2) . . . .
C11 C12 C13 C14 -56.0(4) . . . .
C12 C13 C14 C15 54.6(3) . . . .
C12 C13 C14 C16 -70.1(3) . . . .
C12 C13 C14 C17 166.4(2) . . . .
C13 C14 C15 C10 -58.2(3) . . . .
C13 C14 C15 C19 170.7(2) . . . .
C13 C14 C17 O3 -41.2(3) . . . .
C13 C14 C17 C18 -157.2(3) . . . .
C13 C14 C17 C20 78.1(3) . . . .
C14 C15 C19 C18 -35.3(3) . . . .
C14 C17 C18 C19 19.9(3) . . . .
C14 C17 C20 O2 98.1(4) . . . .
C14 C17 C20 C21 -77.3(4) . . . .
C15 C10 C11 C4 178.1(2) . . . .
C15 C10 C11 C12 -56.8(3) . . . .
C15 C14 C17 O3 75.7(3) . . . .
C15 C14 C17 C18 -40.3(3) . . . .
C15 C14 C17 C20 -165.0(3) . . . .
C16 C14 C15 C10 64.2(3) . . . .
C16 C14 C15 C19 -67.0(3) . . . .
C16 C14 C17 O3 -165.7(2) . . . .
C16 C14 C17 C18 78.3(3) . . . .
C16 C14 C17 C20 -46.4(3) . . . .
C17 O3 C22 O4 -5.4(4) . . . .
C17 O3 C22 C23 174.2(3) . . . .
C17 C14 C15 C10 178.3(3) . . . .
C17 C14 C15 C19 47.1(3) . . . .
C17 C18 C19 C15 9.1(3) . . . .
C18 C17 C20 O2 -20.4(5) . . . .
C18 C17 C20 C21 164.2(3) . . . .
C20 C17 C18 C19 143.8(3) . . . .
C22 O3 C17 C14 -179.9(2) . . . .
C22 O3 C17 C18 -68.7(3) . . . .
C22 O3 C17 C20 58.1(3) . . . .
O5 C24 C25 C26 -178.8(3) . . . .
O5 C24 C29 C28 179.6(3) . . . .
O6 C26 C27 C28 -179.4(3) . . . .
O6 C26 C27 C30 2.2(5) . . . .
C24 C25 C26 O6 178.7(3) . . . .
C24 C25 C26 C27 -1.4(5) . . . .
C25 C24 C29 C28 -0.4(5) . . . .
C25 C26 C27 C28 0.7(5) . . . .
C25 C26 C27 C30 -177.8(3) . . . .
C26 C27 C28 C29 0.1(5) . . . .
C26 C27 C30 O7 -0.3(5) . . . .
C26 C27 C30 O8 179.1(3) . . . .
C27 C28 C29 C24 -0.3(5) . . . .
C28 C27 C30 O7 -178.6(4) . . . .
C28 C27 C30 O8 0.7(5) . . . .
C29 C24 C25 C26 1.2(5) . . . .
C30 C27 C28 C29 178.5(3) . . . .
